data_4335028
loop_
_publ_author_name
'Shuangliu Zhou'
'Zhangshuan Wu'
'Lingmin Zhou'
'Shaowu Wang'
'Lijun Zhang'
'Xiancui Zhu'
'Yun Wei'
'Jinhua Zhai'
'Jie Wu'

_publ_contact_author_address
;College of Chemistry and Materials Science
Anhui Normal University
Wuhu, Anhui 241000 China
;
_publ_contact_author_email swwang@mail.ahnu.edu.cn
_publ_contact_author_fax 0553-3883517
_publ_contact_author_name 'Shaowu Wang'
_publ_contact_author_phone 0553-3869310
_publ_section_title
;
 Controlled Synthesis of Racemic Indenyl Rare-Earth Metal Complexes via
 the Cooperation between the Intramolecular Coordination of Donor Atoms
 and a Bridge
;
_journal_name_full 'Inorganic Chemistry'
_journal_page_first 6417
_journal_page_last 6426
_journal_paper_doi 10.1021/ic4003109
_journal_volume 52
_journal_year 2013
_chemical_formula_sum 'C28 H35 N O Si Yb'
_chemical_formula_weight 602.70
_chemical_name_systematic
; 
 ? 
;
_space_group_IT_number 62
_symmetry_cell_setting orthorhombic
_symmetry_space_group_name_Hall '-P 2ac 2n'
_symmetry_space_group_name_H-M 'P n m a'
_atom_sites_solution_primary direct
_atom_sites_solution_secondary difmap
_audit_creation_method SHELXL-97
_cell_angle_alpha 90.00
_cell_angle_beta 90.00
_cell_angle_gamma 90.00
_cell_formula_units_Z 4
_cell_length_a 16.7214(18)
_cell_length_b 10.5069(12)
_cell_length_c 14.3848(16)
_cell_measurement_temperature 293(2)
_cell_volume 2527.3(5)
_computing_structure_refinement 'SHELXL-97 (Sheldrick, 1997)'
_computing_structure_solution 'SHELXS-97 (Sheldrick, 1990)'
_diffrn_ambient_temperature 293(2)
_diffrn_measured_fraction_theta_full 0.999
_diffrn_measured_fraction_theta_max 0.999
_diffrn_radiation_monochromator graphite
_diffrn_radiation_source 'fine-focus sealed tube'
_diffrn_radiation_type MoK\a
_diffrn_radiation_wavelength 0.71073
_diffrn_reflns_av_R_equivalents 0.0313
_diffrn_reflns_av_sigmaI/netI 0.0228
_diffrn_reflns_limit_h_max 22
_diffrn_reflns_limit_h_min -20
_diffrn_reflns_limit_k_max 8
_diffrn_reflns_limit_k_min -13
_diffrn_reflns_limit_l_max 19
_diffrn_reflns_limit_l_min -18
_diffrn_reflns_number 16574
_diffrn_reflns_theta_full 28.03
_diffrn_reflns_theta_max 28.03
_diffrn_reflns_theta_min 1.87
_exptl_absorpt_coefficient_mu 3.768
_exptl_absorpt_correction_T_max 0.5195
_exptl_absorpt_correction_T_min 0.3141
_exptl_absorpt_correction_type multi-scan
_exptl_crystal_density_diffrn 1.584
_exptl_crystal_F_000 1208
_exptl_crystal_size_max 0.40
_exptl_crystal_size_mid 0.30
_exptl_crystal_size_min 0.20
_refine_diff_density_max 1.704
_refine_diff_density_min -1.544
_refine_diff_density_rms 0.190
_refine_ls_extinction_method none
_refine_ls_goodness_of_fit_ref 1.310
_refine_ls_hydrogen_treatment constr
_refine_ls_matrix_type full
_refine_ls_number_parameters 268
_refine_ls_number_reflns 3216
_refine_ls_number_restraints 0
_refine_ls_restrained_S_all 1.310
_refine_ls_R_factor_all 0.0541
_refine_ls_R_factor_gt 0.0480
_refine_ls_shift/su_max 0.000
_refine_ls_shift/su_mean 0.000
_refine_ls_structure_factor_coef Fsqd
_refine_ls_weighting_details 'calc w=1/[\s^2^(Fo^2^)+(0.0050P)^2^+41.1917P] where P=(Fo^2^+2Fc^2^)/3'
_refine_ls_weighting_scheme calc
_refine_ls_wR_factor_gt 0.1448
_refine_ls_wR_factor_ref 0.1472
_reflns_number_gt 2820
_reflns_number_total 3216
_reflns_threshold_expression >2sigma(I)
_cod_data_source_file ic4003109_si_002_08.cif
_cod_data_source_block 15
_cod_database_code 4335028

loop_
_symmetry_equiv_pos_as_xyz
'x, y, z'
'-x+1/2, -y, z+1/2'
'-x, y+1/2, -z'
'x+1/2, -y+1/2, -z+1/2'
'-x, -y, -z'
'x-1/2, y, -z-1/2'
'x, -y-1/2, z'
'-x-1/2, y-1/2, z-1/2'

loop_
_atom_site_label
_atom_site_type_symbol
_atom_site_fract_x
_atom_site_fract_y
_atom_site_fract_z
_atom_site_U_iso_or_equiv
_atom_site_adp_type
_atom_site_occupancy
_atom_site_symmetry_multiplicity
_atom_site_calc_flag
_atom_site_refinement_flags
C1 C 0.8782(10) 0.3653(18) 0.3032(14) 0.039(4) Uani 0.50 1 d P
C5 C 0.8551(11) 0.391(2) 0.2093(14) 0.036(4) Uani 0.50 1 d P
C6 C 0.8482(12) 0.512(2) 0.1766(14) 0.045(4) Uani 0.50 1 d P
C7 C 0.8650(13) 0.616(2) 0.2313(19) 0.064(7) Uani 0.50 1 d P
C8 C 0.8886(14) 0.593(2) 0.3298(16) 0.054(5) Uani 0.50 1 d P
C9 C 0.8959(11) 0.473(2) 0.3639(14) 0.045(5) Uani 0.50 1 d P
C12 C 0.7182(12) 0.0220(19) 0.3782(17) 0.046(5) Uani 0.50 1 d P
C16 C 0.6372(13) 0.059(2) 0.3814(17) 0.050(5) Uani 0.50 1 d P
C17 C 0.5768(13) -0.015(2) 0.3340(17) 0.053(5) Uani 0.50 1 d P
C18 C 0.6012(17) -0.111(3) 0.275(2) 0.079(9) Uani 0.50 1 d P
C19 C 0.6829(15) -0.147(2) 0.268(2) 0.069(7) Uani 0.50 1 d P
C20 C 0.7405(14) -0.082(2) 0.3232(16) 0.054(5) Uani 0.50 1 d P
Yb1 Yb 0.72629(3) 0.2500 0.29321(4) 0.03231(17) Uani 1 2 d S
N1 N 0.6290(9) 0.4317(17) 0.3158(13) 0.045(4) Uani 0.50 1 d P
O1 O 0.6865(7) 0.2044(14) 0.1330(10) 0.056(4) Uani 0.50 1 d P
Si1 Si 0.8747(3) 0.1359(5) 0.4289(4) 0.0411(12) Uani 0.50 1 d P
C4 C 0.8474(8) 0.2500 0.1649(11) 0.054(4) Uani 1 2 d S
C2 C 0.8846(8) 0.2500 0.3201(10) 0.061(5) Uani 1 2 d S
C3 C 0.8681(12) 0.174(2) 0.2311(13) 0.037(4) Uani 0.50 1 d P
C10 C 0.9043(12) 0.2500 0.5370(13) 0.084(7) Uani 1 2 d S
C11 C 0.9305(12) -0.017(2) 0.4242(19) 0.061(7) Uani 0.50 1 d P
C21 C 0.8198(11) 0.2500 0.0675(10) 0.062(4) Uani 1 2 d S
C22 C 0.7336(13) 0.2500 0.0565(13) 0.124(12) Uani 1 2 d S
C23 C 0.6102(19) 0.153(4) 0.114(2) 0.111(13) Uani 0.50 1 d P
C13 C 0.7649(11) 0.1042(18) 0.4369(12) 0.040(4) Uani 0.50 1 d P
C15 C 0.6296(12) 0.169(2) 0.4416(14) 0.048(5) Uani 0.50 1 d P
C14 C 0.7094(10) 0.2006(18) 0.4760(12) 0.042(4) Uani 0.50 1 d P
C24 C 0.5532(11) 0.2500 0.4745(14) 0.075(6) Uani 1 2 d S
C25 C 0.5471(16) 0.373(4) 0.460(2) 0.089(10) Uani 0.50 1 d P
C26 C 0.5492(13) 0.418(3) 0.3551(18) 0.071(8) Uani 0.50 1 d P
C27 C 0.6120(18) 0.475(3) 0.213(2) 0.090(10) Uani 0.50 1 d P
C28 C 0.6794(15) 0.525(2) 0.3629(19) 0.056(6) Uani 0.50 1 d P

loop_
_atom_site_aniso_label
_atom_site_aniso_U_11
_atom_site_aniso_U_22
_atom_site_aniso_U_33
_atom_site_aniso_U_23
_atom_site_aniso_U_13
_atom_site_aniso_U_12
C1 0.028(8) 0.039(10) 0.048(11) 0.015(9) -0.001(7) 0.001(7)
C5 0.028(8) 0.044(11) 0.034(10) 0.004(9) -0.001(7) 0.006(8)
C6 0.042(10) 0.046(11) 0.048(11) 0.010(9) 0.003(8) 0.003(9)
C7 0.045(11) 0.057(14) 0.090(18) 0.028(13) 0.012(12) 0.010(11)
C8 0.056(12) 0.046(12) 0.061(13) -0.002(10) 0.006(10) -0.018(10)
C9 0.037(9) 0.047(11) 0.051(11) 0.008(9) 0.005(8) 0.003(9)
C12 0.038(10) 0.029(9) 0.070(14) 0.021(10) -0.008(10) -0.006(8)
C16 0.046(11) 0.057(13) 0.046(12) 0.012(11) 0.005(10) -0.013(10)
C17 0.044(11) 0.052(13) 0.064(14) 0.012(11) -0.011(10) -0.023(10)
C18 0.074(17) 0.057(15) 0.11(2) 0.032(16) -0.028(16) -0.029(14)
C19 0.060(14) 0.054(14) 0.092(19) 0.011(13) -0.023(13) -0.003(12)
C20 0.061(13) 0.042(11) 0.059(13) 0.007(10) -0.011(10) -0.010(10)
Yb1 0.0290(3) 0.0360(3) 0.0319(3) 0.000 -0.0013(2) 0.000
N1 0.035(8) 0.046(10) 0.056(11) 0.018(9) 0.005(8) 0.011(7)
O1 0.039(6) 0.075(11) 0.052(8) 0.003(7) -0.009(6) -0.028(6)
Si1 0.035(2) 0.041(3) 0.047(3) 0.012(2) -0.009(2) -0.001(2)
C4 0.033(7) 0.085(12) 0.046(8) 0.000 0.010(6) 0.000
C2 0.023(6) 0.129(18) 0.031(7) 0.000 0.002(5) 0.000
C3 0.031(9) 0.055(13) 0.025(9) 0.003(9) 0.003(7) 0.007(9)
C10 0.075(13) 0.130(19) 0.047(10) 0.000 -0.025(9) 0.000
C11 0.031(9) 0.044(11) 0.107(19) 0.025(12) -0.017(11) 0.011(9)
C21 0.063(10) 0.088(13) 0.034(7) 0.000 0.001(7) 0.000
C22 0.061(12) 0.28(4) 0.034(9) 0.000 0.000(9) 0.000
C23 0.08(2) 0.14(3) 0.11(3) -0.03(2) -0.048(19) -0.04(2)
C13 0.040(9) 0.044(10) 0.034(8) 0.015(8) -0.005(7) 0.002(8)
C15 0.042(10) 0.053(12) 0.049(11) 0.025(10) 0.013(9) 0.004(9)
C14 0.038(9) 0.053(10) 0.036(9) 0.013(8) 0.008(7) 0.014(8)
C24 0.042(9) 0.118(19) 0.067(12) 0.000 0.014(8) 0.000
C25 0.065(16) 0.13(3) 0.077(18) 0.027(19) 0.037(14) 0.037(18)
C26 0.044(12) 0.09(2) 0.077(17) 0.044(15) 0.024(11) 0.021(13)
C27 0.09(2) 0.09(2) 0.09(2) 0.036(18) -0.021(17) 0.038(17)
C28 0.051(13) 0.040(12) 0.077(16) -0.007(12) 0.009(12) -0.006(11)

loop_
_atom_type_symbol
_atom_type_description
_atom_type_scat_dispersion_real
_atom_type_scat_dispersion_imag
_atom_type_scat_source
C C 0.0033 0.0016 'International Tables Vol C Tables 4.2.6.8 and 6.1.1.4'
H H 0.0000 0.0000 'International Tables Vol C Tables 4.2.6.8 and 6.1.1.4'
N N 0.0061 0.0033 'International Tables Vol C Tables 4.2.6.8 and 6.1.1.4'
O O 0.0106 0.0060 'International Tables Vol C Tables 4.2.6.8 and 6.1.1.4'
Si Si 0.0817 0.0704 'International Tables Vol C Tables 4.2.6.8 and 6.1.1.4'
Yb Yb -0.3850 5.5486 'International Tables Vol C Tables 4.2.6.8 and 6.1.1.4'

loop_
_geom_angle_atom_site_label_1
_geom_angle_atom_site_label_2
_geom_angle_atom_site_label_3
_geom_angle
_geom_angle_site_symmetry_1
_geom_angle_site_symmetry_3
C3 C1 C2 81(2) 7_565 .
C3 C1 C5 33.1(14) 7_565 .
C2 C1 C5 113(2) . .
C3 C1 C9 150(2) 7_565 .
C2 C1 C9 128.3(18) . .
C5 C1 C9 118.3(18) . .
C3 C1 Si1 155.7(19) 7_565 7_565
C2 C1 Si1 78.4(12) . 7_565
C5 C1 Si1 159.4(15) . 7_565
C9 C1 Si1 54.0(11) . 7_565
C3 C1 Yb1 70.2(13) 7_565 .
C2 C1 Yb1 70.6(10) . .
C5 C1 Yb1 77.9(11) . .
C9 C1 Yb1 123.2(12) . .
Si1 C1 Yb1 91.1(7) 7_565 .
C3 C5 C6 168(3) 7_565 .
C3 C5 C1 52(2) 7_565 .
C6 C5 C1 121.8(19) . .
C3 C5 C4 52(2) 7_565 .
C6 C5 C4 135.4(18) . .
C1 C5 C4 102.7(17) . .
C3 C5 Yb1 66(2) 7_565 .
C6 C5 Yb1 124.2(13) . .
C1 C5 Yb1 73.0(11) . .
C4 C5 Yb1 68.5(9) . .
C7 C6 C5 121.8(19) . .
C6 C7 C8 118(2) . .
C9 C8 C7 121(2) . .
C9 C8 C11 41.5(13) . 7_565
C7 C8 C11 159(2) . 7_565
C11 C9 C8 86(2) 7_565 .
C11 C9 C1 151(2) 7_565 .
C8 C9 C1 119.0(19) . .
C11 C9 Si1 87.6(18) 7_565 7_565
C8 C9 Si1 154.0(19) . 7_565
C1 C9 Si1 75.0(13) . 7_565
C28 C12 C20 67(3) 7_565 .
C28 C12 C16 55(2) 7_565 .
C20 C12 C16 119(2) . .
C28 C12 C13 157(3) 7_565 .
C20 C12 C13 131(2) . .
C16 C12 C13 110(2) . .
C28 C12 N1 53(2) 7_565 7_565
C20 C12 N1 98.6(17) . 7_565
C16 C12 N1 31.7(11) . 7_565
C13 C12 N1 125.3(15) . 7_565
C28 C12 Yb1 116(2) 7_565 .
C20 C12 Yb1 115.0(15) . .
C16 C12 Yb1 79.6(12) . .
C13 C12 Yb1 72.8(10) . .
N1 C12 Yb1 65.0(8) 7_565 .
N1 C16 C28 87(3) 7_565 7_565
N1 C16 C12 98(2) 7_565 .
C28 C16 C12 36.8(15) 7_565 .
N1 C16 C15 119(3) 7_565 .
C28 C16 C15 143(3) 7_565 .
C12 C16 C15 109(2) . .
N1 C16 C17 59.5(19) 7_565 .
C28 C16 C17 85(2) 7_565 .
C12 C16 C17 121(2) . .
C15 C16 C17 131(2) . .
N1 C16 C26 66.7(19) 7_565 7_565
C28 C16 C26 130(3) 7_565 7_565
C12 C16 C26 163(2) . 7_565
C15 C16 C26 86.2(18) . 7_565
C17 C16 C26 45.9(14) . 7_565
N1 C16 C25 114(2) 7_565 7_565
C28 C16 C25 149(2) 7_565 7_565
C12 C16 C25 147(2) . 7_565
C15 C16 C25 46.7(13) . 7_565
C17 C16 C25 86.3(17) . 7_565
C26 C16 C25 50.7(14) 7_565 7_565
N1 C16 Yb1 63.6(15) 7_565 .
C28 C16 Yb1 96.7(16) 7_565 .
C12 C16 Yb1 70.8(11) . .
C15 C16 Yb1 75.3(11) . .
C17 C16 Yb1 122.9(15) . .
C26 C16 Yb1 106.3(16) 7_565 .
C25 C16 Yb1 113.3(14) 7_565 .
C26 C17 N1 73.4(18) 7_565 7_565
C26 C17 C18 157(3) 7_565 .
N1 C17 C18 100(2) 7_565 .
C26 C17 C16 71(2) 7_565 .
N1 C17 C16 40.7(12) 7_565 .
C18 C17 C16 119(2) . .
C26 C17 C28 112(2) 7_565 7_565
N1 C17 C28 54.5(14) 7_565 7_565
C18 C17 C28 79.5(18) . 7_565
C16 C17 C28 40.7(13) . 7_565
C26 C17 C27 99(2) 7_565 7_565
N1 C17 C27 55.8(14) 7_565 7_565
C18 C17 C27 60.3(17) . 7_565
C16 C17 C27 95.5(15) . 7_565
C28 C17 C27 85.8(15) 7_565 7_565
C17 C18 C19 121(2) . .
C17 C18 C27 74.7(18) . 7_565
C19 C18 C27 95(2) . 7_565
C17 C18 C28 58.6(15) . 7_565
C19 C18 C28 62.6(16) . 7_565
C27 C18 C28 83.1(15) 7_565 7_565
C18 C19 C20 119(3) . .
C18 C19 C28 75(2) . 7_565
C20 C19 C28 44.4(14) . 7_565
C28 C20 C12 36.1(13) 7_565 .
C28 C20 C19 86(2) 7_565 .
C12 C20 C19 121(2) . .
O1 Yb1 O1 22.6(7) 7_565 .
O1 Yb1 N1 95.4(6) 7_565 7_565
O1 Yb1 N1 78.4(5) . 7_565
O1 Yb1 N1 78.4(5) 7_565 .
O1 Yb1 N1 95.4(6) . .
N1 Yb1 N1 98.0(8) 7_565 .
O1 Yb1 C13 133.4(5) 7_565 7_565
O1 Yb1 C13 156.0(5) . 7_565
N1 Yb1 C13 119.5(6) 7_565 7_565
N1 Yb1 C13 67.7(6) . 7_565
O1 Yb1 C13 156.0(5) 7_565 .
O1 Yb1 C13 133.4(5) . .
N1 Yb1 C13 67.7(6) 7_565 .
N1 Yb1 C13 119.5(6) . .
C13 Yb1 C13 70.5(9) 7_565 .
O1 Yb1 C3 89.1(5) 7_565 .
O1 Yb1 C3 82.4(5) . .
N1 Yb1 C3 113.0(6) 7_565 .
N1 Yb1 C3 147.6(6) . .
C13 Yb1 C3 102.6(6) 7_565 .
C13 Yb1 C3 82.6(6) . .
O1 Yb1 C3 82.4(5) 7_565 7_565
O1 Yb1 C3 89.1(5) . 7_565
N1 Yb1 C3 147.6(6) 7_565 7_565
N1 Yb1 C3 113.0(6) . 7_565
C13 Yb1 C3 82.6(6) 7_565 7_565
C13 Yb1 C3 102.6(6) . 7_565
C3 Yb1 C3 35.0(10) . 7_565
O1 Yb1 C2 113.9(4) 7_565 .
O1 Yb1 C2 113.9(4) . .
N1 Yb1 C2 128.2(4) 7_565 .
N1 Yb1 C2 128.2(4) . .
C13 Yb1 C2 69.3(5) 7_565 .
C13 Yb1 C2 69.3(5) . .
C3 Yb1 C2 33.4(5) . .
C3 Yb1 C2 33.4(5) 7_565 .
O1 Yb1 C14 148.5(5) 7_565 7_565
O1 Yb1 C14 158.2(5) . 7_565
N1 Yb1 C14 87.3(6) 7_565 7_565
N1 Yb1 C14 70.2(6) . 7_565
C13 Yb1 C14 32.2(5) 7_565 7_565
C13 Yb1 C14 51.4(6) . 7_565
C3 Yb1 C14 118.6(6) . 7_565
C3 Yb1 C14 111.3(5) 7_565 7_565
C2 Yb1 C14 87.8(5) . 7_565
O1 Yb1 C14 158.2(5) 7_565 .
O1 Yb1 C14 148.5(5) . .
N1 Yb1 C14 70.2(6) 7_565 .
N1 Yb1 C14 87.3(6) . .
C13 Yb1 C14 51.4(6) 7_565 .
C13 Yb1 C14 32.2(5) . .
C3 Yb1 C14 111.3(5) . .
C3 Yb1 C14 118.6(6) 7_565 .
C2 Yb1 C14 87.8(5) . .
C14 Yb1 C14 22.2(8) 7_565 .
O1 Yb1 C12 103.9(6) 7_565 7_565
O1 Yb1 C12 126.0(6) . 7_565
N1 Yb1 C12 125.5(6) 7_565 7_565
N1 Yb1 C12 40.3(6) . 7_565
C13 Yb1 C12 31.2(6) 7_565 7_565
C13 Yb1 C12 99.9(7) . 7_565
C3 Yb1 C12 117.7(7) . 7_565
C3 Yb1 C12 86.0(7) 7_565 7_565
C2 Yb1 C12 89.1(5) . 7_565
C14 Yb1 C12 51.7(7) 7_565 7_565
C14 Yb1 C12 73.9(7) . 7_565
C16 N1 C17 80(2) 7_565 7_565
C16 N1 C28 52(2) 7_565 .
C17 N1 C28 80.5(18) 7_565 .
C16 N1 C26 76(2) 7_565 .
C17 N1 C26 50.2(16) 7_565 .
C28 N1 C26 115(2) . .
C16 N1 C27 157(3) 7_565 .
C17 N1 C27 82.5(18) 7_565 .
C28 N1 C27 110(2) . .
C26 N1 C27 103.2(18) . .
C16 N1 C12 50.6(18) 7_565 7_565
C17 N1 C12 106.2(18) 7_565 7_565
C28 N1 C12 27.4(11) . 7_565
C26 N1 C12 126.3(19) . 7_565
C27 N1 C12 122.5(18) . 7_565
C16 N1 Yb1 96.5(17) 7_565 .
C17 N1 Yb1 173.8(17) 7_565 .
C28 N1 Yb1 101.2(13) . .
C26 N1 Yb1 124.2(15) . .
C27 N1 Yb1 102.3(14) . .
C12 N1 Yb1 74.7(8) 7_565 .
O1 O1 C23 112.5(18) 7_565 .
O1 O1 C22 70.5(6) 7_565 .
C23 O1 C22 118(2) . .
O1 O1 Yb1 78.7(3) 7_565 .
C23 O1 Yb1 120.2(17) . .
C22 O1 Yb1 120.5(10) . .
C9 Si1 C1 51.0(10) 7_565 7_565
C9 Si1 C11 37.9(11) 7_565 .
C1 Si1 C11 86.7(11) 7_565 .
C9 Si1 C13 97.7(10) 7_565 .
C1 Si1 C13 95.3(8) 7_565 .
C11 Si1 C13 110.0(9) . .
C9 Si1 C2 87.0(9) 7_565 .
C1 Si1 C2 37.9(7) 7_565 .
C11 Si1 C2 117.0(9) . .
C13 Si1 C2 103.8(7) . .
C9 Si1 C10 149.6(10) 7_565 .
C1 Si1 C10 139.8(8) 7_565 .
C11 Si1 C10 114.7(9) . .
C13 Si1 C10 107.3(9) . .
C2 Si1 C10 103.2(5) . .
C9 Si1 Si1 138.7(8) 7_565 7_565
C1 Si1 Si1 90.4(6) 7_565 7_565
C11 Si1 Si1 149.8(7) . 7_565
C13 Si1 Si1 100.2(6) . 7_565
C2 Si1 Si1 52.7(3) . 7_565
C10 Si1 Si1 53.7(3) . 7_565
C3 C4 C3 77(2) 7_565 .
C3 C4 C21 141.7(12) 7_565 .
C3 C4 C21 141.7(12) . .
C3 C4 C5 28.4(10) 7_565 .
C3 C4 C5 104.7(18) . .
C21 C4 C5 113.6(9) . .
C3 C4 C5 104.7(18) 7_565 7_565
C3 C4 C5 28.4(10) . 7_565
C21 C4 C5 113.6(9) . 7_565
C5 C4 C5 132.5(18) . 7_565
C3 C4 Yb1 72.6(10) 7_565 .
C3 C4 Yb1 72.6(10) . .
C21 C4 Yb1 114.1(10) . .
C5 C4 Yb1 78.1(9) . .
C5 C4 Yb1 78.1(9) 7_565 .
C1 C2 C1 155(2) . 7_565
C1 C2 C3 46.5(13) . 7_565
C1 C2 C3 109.2(16) 7_565 7_565
C1 C2 C3 109.2(16) . .
C1 C2 C3 46.5(13) 7_565 .
C3 C2 C3 62.8(17) 7_565 .
C1 C2 Si1 63.7(11) . 7_565
C1 C2 Si1 137.8(14) 7_565 7_565
C3 C2 Si1 109.2(8) 7_565 7_565
C3 C2 Si1 163.9(11) . 7_565
C1 C2 Si1 137.8(14) . .
C1 C2 Si1 63.7(11) 7_565 .
C3 C2 Si1 163.9(11) 7_565 .
C3 C2 Si1 109.2(8) . .
Si1 C2 Si1 74.6(6) 7_565 .
C1 C2 Yb1 83.4(11) . .
C1 C2 Yb1 83.4(11) 7_565 .
C3 C2 Yb1 72.6(9) 7_565 .
C3 C2 Yb1 72.6(9) . .
Si1 C2 Yb1 91.8(5) 7_565 .
Si1 C2 Yb1 91.8(5) . .
C5 C3 C1 95(3) 7_565 7_565
C5 C3 C4 100(3) 7_565 .
C1 C3 C4 161(2) 7_565 .
C5 C3 C2 147(3) 7_565 .
C1 C3 C2 52.9(13) 7_565 .
C4 C3 C2 110.0(17) . .
C5 C3 C3 151(2) 7_565 7_565
C1 C3 C3 111.4(16) 7_565 7_565
C4 C3 C3 51.7(12) . 7_565
C2 C3 C3 58.6(8) . 7_565
C5 C3 Yb1 99(2) 7_565 .
C1 C3 Yb1 86.2(13) 7_565 .
C4 C3 Yb1 79.8(11) . .
C2 C3 Yb1 74.0(9) . .
C3 C3 Yb1 72.5(5) 7_565 .
Si1 C10 Si1 72.7(6) . 7_565
C9 C11 C8 52.1(16) 7_565 7_565
C9 C11 Si1 54.5(13) 7_565 .
C8 C11 Si1 103.0(12) 7_565 .
C22 C21 C4 114.5(14) . .
O1 C22 O1 39.0(13) 7_565 .
O1 C22 C21 117.5(15) 7_565 .
O1 C22 C21 117.5(15) . .
O1 C23 C27 96(2) . 7_565
C12 C13 C14 107.0(16) . .
C12 C13 Si1 127.1(15) . .
C14 C13 Si1 121.1(14) . .
C12 C13 Yb1 75.9(10) . .
C14 C13 Yb1 75.5(9) . .
Si1 C13 Yb1 95.1(7) . .
C16 C15 C14 107.8(17) . .
C16 C15 C25 87(2) . 7_565
C14 C15 C25 150(2) . 7_565
C16 C15 C24 132.0(18) . .
C14 C15 C24 120.2(18) . .
C25 C15 C24 50.2(16) 7_565 .
C16 C15 C15 142.8(11) . 7_565
C14 C15 C15 76.7(11) . 7_565
C25 C15 C15 107.2(18) 7_565 7_565
C24 C15 C15 57.9(8) . 7_565
C16 C15 C14 130.1(15) . 7_565
C14 C15 C14 30.7(13) . 7_565
C25 C15 C14 142(2) 7_565 7_565
C24 C15 C14 95.3(14) . 7_565
C15 C15 C14 46.0(8) 7_565 7_565
C16 C15 Yb1 74.8(11) . .
C14 C15 Yb1 70.3(9) . .
C25 C15 Yb1 140.0(17) 7_565 .
C24 C15 Yb1 121.2(11) . .
C15 C15 Yb1 72.3(5) 7_565 .
C14 C15 Yb1 65.8(7) 7_565 .
C14 C14 C15 103.3(11) 7_565 .
C14 C14 C13 133.0(10) 7_565 .
C15 C14 C13 106.6(17) . .
C14 C14 C15 46.0(8) 7_565 7_565
C15 C14 C15 57.2(15) . 7_565
C13 C14 C15 143.2(14) . 7_565
C14 C14 Yb1 78.9(4) 7_565 .
C15 C14 Yb1 79.0(10) . .
C13 C14 Yb1 72.3(9) . .
C15 C14 Yb1 72.1(8) 7_565 .
C25 C24 C25 160(4) . 7_565
C25 C24 C15 59.5(14) . 7_565
C25 C24 C15 122.6(18) 7_565 7_565
C25 C24 C15 122.6(18) . .
C25 C24 C15 59.5(14) 7_565 .
C15 C24 C15 64.2(16) 7_565 .
C24 C25 C15 70.3(18) . 7_565
C24 C25 C26 116(3) . .
C15 C25 C26 84.0(17) 7_565 .
C24 C25 C16 112.4(19) . 7_565
C15 C25 C16 45.9(13) 7_565 7_565
C26 C25 C16 48.8(13) . 7_565
C17 C26 N1 56.4(15) 7_565 .
C17 C26 C16 62.8(19) 7_565 7_565
N1 C26 C16 37.2(11) . 7_565
C17 C26 C25 121(3) 7_565 .
N1 C26 C25 115(2) . .
C16 C26 C25 80(2) 7_565 .
N1 C27 C18 76.8(19) . 7_565
N1 C27 C17 41.8(12) . 7_565
C18 C27 C17 45.0(15) 7_565 7_565
N1 C27 C23 119(2) . 7_565
C18 C27 C23 163(2) 7_565 7_565
C17 C27 C23 145(2) 7_565 7_565
C12 C28 C16 88(3) 7_565 7_565
C12 C28 C20 77(3) 7_565 7_565
C16 C28 C20 157(3) 7_565 7_565
C12 C28 N1 100(2) 7_565 .
C16 C28 N1 41.0(14) 7_565 .
C20 C28 N1 124(2) 7_565 .
C12 C28 C17 141(3) 7_565 7_565
C16 C28 C17 54.5(17) 7_565 7_565
C20 C28 C17 133(2) 7_565 7_565
N1 C28 C17 45.0(12) . 7_565
C12 C28 C19 125(3) 7_565 7_565
C16 C28 C19 135(3) 7_565 7_565
C20 C28 C19 49.4(15) 7_565 7_565
N1 C28 C19 98.2(18) . 7_565
C17 C28 C19 84.2(17) 7_565 7_565
C12 C28 C18 157(3) 7_565 7_565
C16 C28 C18 95(2) 7_565 7_565
C20 C28 C18 92(2) 7_565 7_565
N1 C28 C18 68.9(15) . 7_565
C17 C28 C18 41.9(13) 7_565 7_565
C19 C28 C18 42.4(13) 7_565 7_565

loop_
_geom_bond_atom_site_label_1
_geom_bond_atom_site_label_2
_geom_bond_distance
_geom_bond_site_symmetry_2
C1 C3 1.13(3) 7_565
C1 C2 1.241(19) .
C1 C5 1.43(3) .
C1 C9 1.46(3) .
C1 Si1 1.81(2) 7_565
C1 Yb1 2.818(17) .
C5 C3 0.78(2) 7_565
C5 C6 1.36(3) .
C5 C4 1.62(2) .
C5 Yb1 2.88(2) .
C6 C7 1.37(3) .
C7 C8 1.49(3) .
C8 C9 1.36(3) .
C8 C11 1.72(3) 7_565
C9 C11 1.14(3) 7_565
C9 Si1 1.52(2) 7_565
C12 C28 0.84(3) 7_565
C12 C20 1.40(3) .
C12 C16 1.41(3) .
C12 C13 1.44(3) .
C12 N1 1.81(3) 7_565
C12 Yb1 2.693(18) .
C16 N1 0.96(2) 7_565
C16 C28 1.16(3) 7_565
C16 C15 1.45(3) .
C16 C17 1.45(3) .
C16 C26 1.54(3) 7_565
C16 C25 2.02(4) 7_565
C16 Yb1 2.80(2) .
C17 C26 1.17(3) 7_565
C17 N1 1.27(2) 7_565
C17 C18 1.38(4) .
C17 C28 1.77(3) 7_565
C17 C27 1.89(4) 7_565
C18 C19 1.42(4) .
C18 C27 1.70(4) 7_565
C18 C28 2.04(4) 7_565
C19 C20 1.42(3) .
C19 C28 1.87(4) 7_565
C20 C28 1.31(3) 7_565
Yb1 O1 2.446(13) 7_565
Yb1 O1 2.446(13) .
Yb1 N1 2.529(16) 7_565
Yb1 N1 2.529(16) .
Yb1 C13 2.653(16) 7_565
Yb1 C13 2.653(16) .
Yb1 C3 2.657(18) .
Yb1 C3 2.657(18) 7_565
Yb1 C2 2.676(13) .
Yb1 C14 2.695(17) 7_565
Yb1 C14 2.695(17) .
Yb1 C12 2.693(18) 7_565
N1 C16 0.96(2) 7_565
N1 C17 1.27(2) 7_565
N1 C28 1.46(3) .
N1 C26 1.46(3) .
N1 C27 1.57(3) .
N1 C12 1.81(3) 7_565
O1 O1 0.96(3) 7_565
O1 C23 1.41(3) .
O1 C22 1.44(2) .
Si1 C9 1.52(2) 7_565
Si1 C1 1.81(2) 7_565
Si1 C11 1.86(2) .
Si1 C13 1.870(19) .
Si1 C2 1.978(13) .
Si1 C10 2.024(15) .
Si1 Si1 2.398(11) 7_565
C4 C3 1.29(2) 7_565
C4 C3 1.29(2) .
C4 C21 1.47(2) .
C4 C5 1.62(2) 7_565
C2 C1 1.241(19) 7_565
C2 C3 1.53(2) 7_565
C2 C3 1.53(2) .
C2 Si1 1.978(13) 7_565
C3 C5 0.78(2) 7_565
C3 C1 1.13(3) 7_565
C3 C3 1.60(5) 7_565
C10 Si1 2.024(15) 7_565
C11 C9 1.14(3) 7_565
C11 C8 1.72(3) 7_565
C21 C22 1.45(3) .
C22 O1 1.44(2) 7_565
C23 C27 1.96(5) 7_565
C13 C14 1.48(3) .
C15 C14 1.46(3) .
C15 C25 1.47(3) 7_565
C15 C24 1.61(2) .
C15 C15 1.71(4) 7_565
C15 C14 1.98(3) 7_565
C14 C14 1.04(4) 7_565
C14 C15 1.98(3) 7_565
C24 C25 1.31(4) .
C24 C25 1.31(4) 7_565
C24 C15 1.61(2) 7_565
C25 C15 1.47(3) 7_565
C25 C26 1.58(4) .
C25 C16 2.02(4) 7_565
C26 C17 1.17(3) 7_565
C26 C16 1.54(3) 7_565
C27 C18 1.70(4) 7_565
C27 C17 1.89(4) 7_565
C27 C23 1.96(5) 7_565
C28 C12 0.84(3) 7_565
C28 C16 1.16(3) 7_565
C28 C20 1.31(3) 7_565
C28 C17 1.77(3) 7_565
C28 C19 1.87(4) 7_565
C28 C18 2.04(4) 7_565
